data_7221363
loop_
_publ_author_name
'Mueller, A.'
'Krebs, B.'
'Beyer, H.'

_publ_section_title
;
 Die Kristallstruktur von Ammoniumtetraselenowolframat
;
_journal_name_full
;
Zeitschrift fuer Naturforschung, Teil B. Anorganische Chemie, Organische 
Chemie (2,1947-32,1977)
;
_journal_page_first 1537
_journal_page_last 1538
_journal_volume 23
_journal_year 1968
_chemical_formula_sum 'H8 N2 Se4 W'
_chemical_name_systematic '(N H4)2 W Se4'
_space_group_IT_number 62
_symmetry_space_group_name_Hall '-P 2ac 2n'
_symmetry_space_group_name_H-M 'P n m a'
_cell_angle_alpha 90
_cell_angle_beta 90
_cell_angle_gamma 90
_cell_formula_units_Z 4
_cell_length_a 9.96
_cell_length_b 7.29
_cell_length_c 12.7
_cell_volume 922.127
_citation_journal_id_ASTM ZENBAX
_cod_data_source_file Mueller_ZENBAX_1968_1586.cif
_cod_data_source_block H8N2Se4W1
_cod_original_cell_volume 922.1266
_cod_original_formula_sum 'H8 N2 Se4 W1'
_cod_database_code 7221363

loop_
_symmetry_equiv_pos_as_xyz
x,y,z
-x+1/2,-y,z+1/2
x+1/2,-y+1/2,-z+1/2
-x,y+1/2,-z
-x,-y,-z
x-1/2,y,-z-1/2
-x-1/2,y-1/2,z-1/2
x,-y-1/2,z

loop_
_atom_site_label
_atom_site_type_symbol
_atom_site_fract_x
_atom_site_fract_y
_atom_site_fract_z
_atom_site_occupancy
_atom_site_U_iso_or_equiv
_atom_site_attached_hydrogens
W1 W+6 0.2525 0.25 0.071 1 0.0 0
Se1 Se-2 0.3553 -0.0064 0.1419 1 0.0 0
N1 N-3 0.179 0.25 0.396 1 0.0 4
N2 N-3 -0.047 0.25 0.845 1 0.0 4
Se3 Se-2 0.0252 0.25 0.1135 1 0.0 0
Se2 Se-2 0.2856 0.25 -0.1092 1 0.0 0
